data_4305372
loop_
_publ_author_name
'Tsai-Te Lu'
'Chih-Chin Tsou'
'Hsiao-Wen Huang'
'I-Jui Hsu'
'Jin-Ming Chen'
'Ting-Shen Kuo'
'Yu Wang'
'Wen-Feng Liaw'

_publ_section_title
;
Anionic Roussin's Red Esters (RREs) syn-/anti-[Fe(\m-SEt)(NO)2]2-: the
Critical Role of Thiolate Ligands in Regulating the Transformation of RREs
into Dinitrosyl Iron Complexes and the Anionic RREs
;
_journal_name_full 'Inorganic Chemistry'
_journal_page_first 6040
_journal_page_last 6050
_journal_paper_doi 10.1021/ic800360m
_journal_volume 47
_journal_year 2008
_chemical_formula_moiety 'C40 H40 Fe2 N5 O4 P2 S2'
_chemical_formula_sum 'C40 H40 Fe2 N5 O4 P2 S2'
_chemical_formula_weight 892.53
_chemical_name_systematic
;
 ?
;
_space_group_IT_number 15
_symmetry_cell_setting monoclinic
_symmetry_space_group_name_Hall '-C 2yc'
_symmetry_space_group_name_H-M 'C 1 2/c 1'
_atom_sites_solution_hydrogens geom
_atom_sites_solution_primary direct
_atom_sites_solution_secondary difmap
_audit_creation_method SHELXL-97
_cell_angle_alpha 90.00
_cell_angle_beta 127.5700(10)
_cell_angle_gamma 90.00
_cell_formula_units_Z 4
_cell_length_a 25.8288(6)
_cell_length_b 11.4843(2)
_cell_length_c 17.7789(4)
_cell_measurement_reflns_used 11129
_cell_measurement_temperature 200(2)
_cell_measurement_theta_max 25.682
_cell_measurement_theta_min 2.037
_cell_volume 4179.97(16)
_computing_cell_refinement 'HKL Scalepack (Otwinowski & Minor 1997)'
_computing_data_collection 'Collect (Nonius BV, 1997-2000)'
_computing_data_reduction 'HKL Denzo and Scalepack'
_computing_molecular_graphics 'Ortep-3 for Windows (Farrugia, 1997)'
_computing_publication_material 'WinGX publication routines (Farrugia, 1999)'
_computing_structure_refinement 'SHELXL-97 (Sheldrick, 1997)'
_computing_structure_solution 'SHELXS-86 (Sheldrick, 1986)'
_diffrn_ambient_temperature 200(2)
_diffrn_detector_area_resol_mean 9
_diffrn_measured_fraction_theta_full 0.994
_diffrn_measured_fraction_theta_max 0.994
_diffrn_measurement_device_type KappaCCD
_diffrn_measurement_method 'CCD rotation images, thick slices'
_diffrn_radiation_monochromator graphite
_diffrn_radiation_source 'fine-focus sealed tube'
_diffrn_radiation_type MoK\a
_diffrn_radiation_wavelength 0.71073
_diffrn_reflns_av_R_equivalents 0.0519
_diffrn_reflns_av_sigmaI/netI 0.0375
_diffrn_reflns_limit_h_max 25
_diffrn_reflns_limit_h_min -31
_diffrn_reflns_limit_k_max 13
_diffrn_reflns_limit_k_min -13
_diffrn_reflns_limit_l_max 21
_diffrn_reflns_limit_l_min -21
_diffrn_reflns_number 14431
_diffrn_reflns_theta_full 25.68
_diffrn_reflns_theta_max 25.68
_diffrn_reflns_theta_min 2.11
_exptl_absorpt_coefficient_mu 0.916
_exptl_absorpt_correction_T_max 0.6205
_exptl_absorpt_correction_T_min 0.4491
_exptl_absorpt_correction_type multi-scan
_exptl_absorpt_process_details
;
 ?
;
_exptl_crystal_colour black
_exptl_crystal_density_diffrn 1.418
_exptl_crystal_density_method 'not measured'
_exptl_crystal_description prism
_exptl_crystal_F_000 1844
_exptl_crystal_size_max 0.8
_exptl_crystal_size_mid 0.7
_exptl_crystal_size_min 0.5
_refine_diff_density_max 0.292
_refine_diff_density_min -0.546
_refine_diff_density_rms 0.091
_refine_ls_extinction_method none
_refine_ls_goodness_of_fit_ref 1.021
_refine_ls_hydrogen_treatment fixed
_refine_ls_matrix_type full
_refine_ls_number_parameters 249
_refine_ls_number_reflns 3951
_refine_ls_number_restraints 0
_refine_ls_restrained_S_all 1.021
_refine_ls_R_factor_all 0.0413
_refine_ls_R_factor_gt 0.0339
_refine_ls_shift/su_max 0.001
_refine_ls_shift/su_mean 0.000
_refine_ls_structure_factor_coef Fsqd
_refine_ls_weighting_details 'calc w=1/[\s^2^(Fo^2^)+(0.0541P)^2^+3.0203P] where P=(Fo^2^+2Fc^2^)/3'
_refine_ls_weighting_scheme calc
_refine_ls_wR_factor_gt 0.0894
_refine_ls_wR_factor_ref 0.0951
_reflns_number_gt 3442
_reflns_number_total 3951
_reflns_threshold_expression >2sigma(I)
_cod_data_source_file ic800360m-file003_2.cif
_cod_data_source_block 6564
_cod_original_cell_volume 4179.96(15)
_cod_original_sg_symbol_H-M 'C 2/c'
_cod_database_code 4305372

loop_
_symmetry_equiv_pos_as_xyz
'x, y, z'
'-x, y, -z+1/2'
'x+1/2, y+1/2, z'
'-x+1/2, y+1/2, -z+1/2'
'-x, -y, -z'
'x, -y, z-1/2'
'-x+1/2, -y+1/2, -z'
'x+1/2, -y+1/2, z-1/2'

loop_
_atom_site_label
_atom_site_type_symbol
_atom_site_fract_x
_atom_site_fract_y
_atom_site_fract_z
_atom_site_U_iso_or_equiv
_atom_site_adp_type
_atom_site_occupancy
_atom_site_symmetry_multiplicity
_atom_site_calc_flag
_atom_site_refinement_flags
_atom_site_disorder_assembly
_atom_site_disorder_group
Fe1 Fe 0.294722(14) 0.17605(3) 0.50152(2) 0.02890(11) Uani 1 1 d . . .
S1 S 0.28917(3) 0.37575(5) 0.49389(4) 0.03195(15) Uani 1 1 d . . .
P1 P 0.51396(3) 0.25739(4) 0.34412(3) 0.02176(13) Uani 1 1 d . . .
O1 O 0.25942(9) 0.09815(17) 0.32420(12) 0.0559(5) Uani 1 1 d . . .
O2 O 0.42136(9) 0.10844(17) 0.66166(13) 0.0599(5) Uani 1 1 d . . .
N1 N 0.27219(9) 0.13060(16) 0.39680(13) 0.0350(4) Uani 1 1 d . . .
N2 N 0.36715(9) 0.14047(16) 0.60108(13) 0.0356(4) Uani 1 1 d . . .
N3 N 0.5000 0.2099(2) 0.2500 0.0281(5) Uani 1 2 d S . .
C1 C 0.25376(12) 0.4122(2) 0.37086(16) 0.0423(6) Uani 1 1 d . . .
H1A H 0.2187 0.3582 0.3284 0.051 Uiso 1 1 calc R . .
H1B H 0.2354 0.4900 0.3565 0.051 Uiso 1 1 calc R . .
C2 C 0.30518(14) 0.4063(2) 0.35505(18) 0.0486(6) Uani 1 1 d . . .
H2A H 0.2856 0.4253 0.2902 0.073 Uiso 1 1 calc R . .
H2B H 0.3230 0.3290 0.3686 0.073 Uiso 1 1 calc R . .
H2C H 0.3395 0.4607 0.3963 0.073 Uiso 1 1 calc R . .
C3 C 0.59877(10) 0.23953(16) 0.44314(14) 0.0246(4) Uani 1 1 d . . .
C4 C 0.63957(11) 0.17624(17) 0.43247(16) 0.0329(5) Uani 1 1 d . . .
H4 H 0.6238 0.1476 0.3731 0.040 Uiso 1 1 calc R . .
C5 C 0.70370(12) 0.1555(2) 0.50987(18) 0.0446(6) Uani 1 1 d . . .
H5 H 0.7308 0.1122 0.5025 0.054 Uiso 1 1 calc R . .
C6 C 0.72745(12) 0.1988(2) 0.59771(18) 0.0492(7) Uani 1 1 d . . .
H6 H 0.7707 0.1851 0.6495 0.059 Uiso 1 1 calc R . .
C7 C 0.68747(14) 0.2622(2) 0.60925(17) 0.0472(6) Uani 1 1 d . . .
H7 H 0.7038 0.2915 0.6687 0.057 Uiso 1 1 calc R . .
C8 C 0.62311(12) 0.2825(2) 0.53277(15) 0.0359(5) Uani 1 1 d . . .
H8 H 0.5961 0.3245 0.5409 0.043 Uiso 1 1 calc R . .
C9 C 0.49262(10) 0.40774(17) 0.33991(13) 0.0251(4) Uani 1 1 d . . .
C10 C 0.53933(11) 0.49486(17) 0.37401(15) 0.0311(5) Uani 1 1 d . . .
H10 H 0.5829 0.4753 0.4047 0.037 Uiso 1 1 calc R . .
C11 C 0.52103(13) 0.61064(19) 0.36226(17) 0.0421(6) Uani 1 1 d . . .
H11 H 0.5523 0.6689 0.3851 0.050 Uiso 1 1 calc R . .
C12 C 0.45722(15) 0.6396(2) 0.3172(2) 0.0527(7) Uani 1 1 d . . .
H12 H 0.4453 0.7176 0.3095 0.063 Uiso 1 1 calc R . .
C13 C 0.41011(14) 0.5543(2) 0.2829(2) 0.0539(7) Uani 1 1 d . . .
H13 H 0.3667 0.5749 0.2525 0.065 Uiso 1 1 calc R . .
C14 C 0.42772(11) 0.4378(2) 0.29401(17) 0.0400(5) Uani 1 1 d . . .
H14 H 0.3961 0.3800 0.2708 0.048 Uiso 1 1 calc R . .
C15 C 0.46898(10) 0.17096(16) 0.37105(14) 0.0248(4) Uani 1 1 d . . .
C16 C 0.45863(12) 0.21058(19) 0.43490(16) 0.0338(5) Uani 1 1 d . . .
H16 H 0.4719 0.2850 0.4605 0.041 Uiso 1 1 calc R . .
C17 C 0.42858(12) 0.1391(2) 0.46012(17) 0.0401(5) Uani 1 1 d . . .
H17 H 0.4219 0.1656 0.5030 0.048 Uiso 1 1 calc R . .
C18 C 0.40844(12) 0.0292(2) 0.42253(18) 0.0400(5) Uani 1 1 d . . .
H18 H 0.3882 -0.0184 0.4398 0.048 Uiso 1 1 calc R . .
C19 C 0.41846(12) -0.01006(19) 0.35901(17) 0.0395(5) Uani 1 1 d . . .
H19 H 0.4044 -0.0842 0.3331 0.047 Uiso 1 1 calc R . .
C20 C 0.44929(11) 0.05952(18) 0.33332(15) 0.0316(5) Uani 1 1 d . . .
H20 H 0.4567 0.0319 0.2914 0.038 Uiso 1 1 calc R . .

loop_
_atom_site_aniso_label
_atom_site_aniso_U_11
_atom_site_aniso_U_22
_atom_site_aniso_U_33
_atom_site_aniso_U_23
_atom_site_aniso_U_13
_atom_site_aniso_U_12
Fe1 0.02725(19) 0.0299(2) 0.03042(18) 0.00256(11) 0.01803(15) 0.00139(12)
S1 0.0302(3) 0.0319(3) 0.0342(3) 0.0010(2) 0.0198(2) -0.0029(2)
P1 0.0252(3) 0.0204(2) 0.0208(2) -0.00084(18) 0.0147(2) -0.00091(19)
O1 0.0590(12) 0.0669(12) 0.0348(9) -0.0124(8) 0.0250(9) -0.0023(10)
O2 0.0391(11) 0.0638(13) 0.0517(11) 0.0245(9) 0.0147(9) 0.0074(9)
N1 0.0333(10) 0.0342(10) 0.0359(10) 0.0008(8) 0.0202(9) -0.0002(8)
N2 0.0337(11) 0.0355(10) 0.0359(10) 0.0094(8) 0.0204(9) 0.0018(8)
N3 0.0400(15) 0.0224(12) 0.0255(12) 0.000 0.0218(12) 0.000
C1 0.0460(14) 0.0396(13) 0.0398(12) 0.0124(10) 0.0255(12) 0.0075(11)
C2 0.0646(17) 0.0448(14) 0.0470(14) 0.0085(11) 0.0396(14) -0.0008(13)
C3 0.0283(11) 0.0193(9) 0.0252(9) 0.0036(7) 0.0158(9) -0.0005(8)
C4 0.0326(12) 0.0302(12) 0.0376(12) 0.0022(9) 0.0222(10) 0.0021(9)
C5 0.0348(13) 0.0376(13) 0.0592(16) 0.0104(11) 0.0275(13) 0.0091(10)
C6 0.0312(13) 0.0471(14) 0.0454(14) 0.0140(12) 0.0110(12) 0.0020(11)
C7 0.0444(15) 0.0501(15) 0.0262(11) 0.0012(10) 0.0108(11) -0.0039(12)
C8 0.0370(13) 0.0352(12) 0.0285(11) -0.0010(9) 0.0163(10) 0.0010(10)
C9 0.0290(10) 0.0238(10) 0.0255(9) 0.0001(8) 0.0182(9) 0.0017(8)
C10 0.0371(12) 0.0258(11) 0.0315(10) -0.0028(8) 0.0214(10) -0.0023(9)
C11 0.0593(16) 0.0233(11) 0.0459(13) -0.0055(9) 0.0333(13) -0.0043(11)
C12 0.080(2) 0.0266(12) 0.0649(17) 0.0063(12) 0.0508(17) 0.0160(13)
C13 0.0491(16) 0.0472(15) 0.0724(18) 0.0174(13) 0.0407(15) 0.0238(13)
C14 0.0325(12) 0.0373(13) 0.0512(13) 0.0046(10) 0.0260(11) 0.0037(10)
C15 0.0251(10) 0.0247(10) 0.0249(9) 0.0015(8) 0.0154(9) -0.0006(8)
C16 0.0430(13) 0.0293(11) 0.0404(12) -0.0033(9) 0.0313(11) -0.0033(10)
C17 0.0454(14) 0.0446(13) 0.0494(13) 0.0019(11) 0.0387(12) -0.0009(11)
C18 0.0374(13) 0.0389(13) 0.0528(14) 0.0120(11) 0.0321(12) -0.0001(10)
C19 0.0390(13) 0.0253(11) 0.0479(13) 0.0010(10) 0.0232(12) -0.0065(9)
C20 0.0363(12) 0.0265(11) 0.0316(10) -0.0027(9) 0.0205(10) -0.0033(9)

loop_
_atom_type_symbol
_atom_type_description
_atom_type_scat_dispersion_real
_atom_type_scat_dispersion_imag
_atom_type_scat_source
C C 0.0033 0.0016 'International Tables Vol C Tables 4.2.6.8 and 6.1.1.4'
H H 0.0000 0.0000 'International Tables Vol C Tables 4.2.6.8 and 6.1.1.4'
Fe Fe 0.3463 0.8444 'International Tables Vol C Tables 4.2.6.8 and 6.1.1.4'
N N 0.0061 0.0033 'International Tables Vol C Tables 4.2.6.8 and 6.1.1.4'
O O 0.0106 0.0060 'International Tables Vol C Tables 4.2.6.8 and 6.1.1.4'
P P 0.1023 0.0942 'International Tables Vol C Tables 4.2.6.8 and 6.1.1.4'
S S 0.1246 0.1234 'International Tables Vol C Tables 4.2.6.8 and 6.1.1.4'

loop_
_geom_angle_atom_site_label_1
_geom_angle_atom_site_label_2
_geom_angle_atom_site_label_3
_geom_angle
_geom_angle_site_symmetry_1
_geom_angle_site_symmetry_3
_geom_angle_publ_flag
N1 Fe1 N2 120.96(9) . . ?
N1 Fe1 S1 105.38(7) . 7_556 ?
N2 Fe1 S1 111.86(7) . 7_556 ?
N1 Fe1 S1 106.32(7) . . ?
N2 Fe1 S1 107.31(7) . . ?
S1 Fe1 S1 103.57(2) 7_556 . ?
N1 Fe1 Fe1 116.20(7) . 7_556 ?
N2 Fe1 Fe1 122.78(7) . 7_556 ?
S1 Fe1 Fe1 51.795(17) 7_556 7_556 ?
S1 Fe1 Fe1 51.773(16) . 7_556 ?
C1 S1 Fe1 107.86(8) . 7_556 ?
C1 S1 Fe1 105.44(8) . . ?
Fe1 S1 Fe1 76.43(2) 7_556 . ?
N3 P1 C3 110.64(7) . . ?
N3 P1 C9 114.91(10) . . ?
C3 P1 C9 108.01(9) . . ?
N3 P1 C15 108.90(9) . . ?
C3 P1 C15 105.97(9) . . ?
C9 P1 C15 107.99(9) . . ?
O1 N1 Fe1 176.64(18) . . ?
O2 N2 Fe1 168.23(19) . . ?
P1 N3 P1 139.56(16) . 2_655 ?
C2 C1 S1 110.78(17) . . ?
C2 C1 H1A 109.5 . . ?
S1 C1 H1A 109.5 . . ?
C2 C1 H1B 109.5 . . ?
S1 C1 H1B 109.5 . . ?
H1A C1 H1B 108.1 . . ?
C1 C2 H2A 109.5 . . ?
C1 C2 H2B 109.5 . . ?
H2A C2 H2B 109.5 . . ?
C1 C2 H2C 109.5 . . ?
H2A C2 H2C 109.5 . . ?
H2B C2 H2C 109.5 . . ?
C4 C3 C8 119.3(2) . . ?
C4 C3 P1 119.99(16) . . ?
C8 C3 P1 120.52(17) . . ?
C5 C4 C3 120.2(2) . . ?
C5 C4 H4 119.9 . . ?
C3 C4 H4 119.9 . . ?
C6 C5 C4 120.1(2) . . ?
C6 C5 H5 120.0 . . ?
C4 C5 H5 120.0 . . ?
C5 C6 C7 120.3(2) . . ?
C5 C6 H6 119.9 . . ?
C7 C6 H6 119.9 . . ?
C6 C7 C8 120.3(2) . . ?
C6 C7 H7 119.9 . . ?
C8 C7 H7 119.9 . . ?
C7 C8 C3 119.8(2) . . ?
C7 C8 H8 120.1 . . ?
C3 C8 H8 120.1 . . ?
C14 C9 C10 119.6(2) . . ?
C14 C9 P1 119.48(16) . . ?
C10 C9 P1 120.66(16) . . ?
C11 C10 C9 120.0(2) . . ?
C11 C10 H10 120.0 . . ?
C9 C10 H10 120.0 . . ?
C12 C11 C10 120.1(2) . . ?
C12 C11 H11 119.9 . . ?
C10 C11 H11 119.9 . . ?
C11 C12 C13 120.7(2) . . ?
C11 C12 H12 119.6 . . ?
C13 C12 H12 119.6 . . ?
C12 C13 C14 119.8(2) . . ?
C12 C13 H13 120.1 . . ?
C14 C13 H13 120.1 . . ?
C9 C14 C13 119.8(2) . . ?
C9 C14 H14 120.1 . . ?
C13 C14 H14 120.1 . . ?
C20 C15 C16 119.95(19) . . ?
C20 C15 P1 119.00(16) . . ?
C16 C15 P1 120.84(15) . . ?
C17 C16 C15 119.8(2) . . ?
C17 C16 H16 120.1 . . ?
C15 C16 H16 120.1 . . ?
C18 C17 C16 120.7(2) . . ?
C18 C17 H17 119.7 . . ?
C16 C17 H17 119.7 . . ?
C17 C18 C19 119.6(2) . . ?
C17 C18 H18 120.2 . . ?
C19 C18 H18 120.2 . . ?
C18 C19 C20 120.9(2) . . ?
C18 C19 H19 119.6 . . ?
C20 C19 H19 119.6 . . ?
C19 C20 C15 119.1(2) . . ?
C19 C20 H20 120.5 . . ?
C15 C20 H20 120.5 . . ?

loop_
_geom_bond_atom_site_label_1
_geom_bond_atom_site_label_2
_geom_bond_distance
_geom_bond_site_symmetry_2
_geom_bond_publ_flag
Fe1 N1 1.6602(19) . ?
Fe1 N2 1.6619(18) . ?
Fe1 S1 2.2961(6) 7_556 ?
Fe1 S1 2.2968(6) . ?
Fe1 Fe1 2.8413(6) 7_556 ?
S1 C1 1.832(2) . ?
S1 Fe1 2.2961(6) 7_556 ?
P1 N3 1.5787(9) . ?
P1 C3 1.799(2) . ?
P1 C9 1.800(2) . ?
P1 C15 1.801(2) . ?
O1 N1 1.181(2) . ?
O2 N2 1.190(2) . ?
N3 P1 1.5787(9) 2_655 ?
C1 C2 1.518(3) . ?
C1 H1A 0.9700 . ?
C1 H1B 0.9700 . ?
C2 H2A 0.9600 . ?
C2 H2B 0.9600 . ?
C2 H2C 0.9600 . ?
C3 C4 1.385(3) . ?
C3 C8 1.399(3) . ?
C4 C5 1.384(3) . ?
C4 H4 0.9300 . ?
C5 C6 1.376(4) . ?
C5 H5 0.9300 . ?
C6 C7 1.377(4) . ?
C6 H6 0.9300 . ?
C7 C8 1.382(3) . ?
C7 H7 0.9300 . ?
C8 H8 0.9300 . ?
C9 C14 1.388(3) . ?
C9 C10 1.390(3) . ?
C10 C11 1.384(3) . ?
C10 H10 0.9300 . ?
C11 C12 1.363(4) . ?
C11 H11 0.9300 . ?
C12 C13 1.380(4) . ?
C12 H12 0.9300 . ?
C13 C14 1.389(4) . ?
C13 H13 0.9300 . ?
C14 H14 0.9300 . ?
C15 C20 1.389(3) . ?
C15 C16 1.392(3) . ?
C16 C17 1.379(3) . ?
C16 H16 0.9300 . ?
C17 C18 1.373(3) . ?
C17 H17 0.9300 . ?
C18 C19 1.379(3) . ?
C18 H18 0.9300 . ?
C19 C20 1.387(3) . ?
C19 H19 0.9300 . ?
C20 H20 0.9300 . ?
